data_7200421
loop_
_publ_author_name
'Bo Zheng'
'Junfeng Bai'

_publ_section_title
;
 An unprecedented nanoscale trilayered polythreading coordination array
 hierarchically formed from 2D square grid networks and induced by
 protonated 1,2-bis(4-pyridyl)ethane
;
_journal_issue 2
_journal_name_full CrystEngComm
_journal_page_first 271
_journal_page_last 273
_journal_paper_doi 10.1039/b815555k
_journal_volume 11
_journal_year 2009
_chemical_formula_moiety 'C14 H19 Cd N2 O5, C8 H4 Cd O10'
_chemical_formula_sum 'C22 H23 Cd2 N2 O15'
_chemical_formula_weight 780.24
_chemical_name_systematic
;
?
;
_space_group_IT_number 2
_symmetry_cell_setting triclinic
_symmetry_space_group_name_Hall '-P 1'
_symmetry_space_group_name_H-M 'P -1'
_atom_sites_solution_hydrogens geom
_atom_sites_solution_primary direct
_atom_sites_solution_secondary difmap
_audit_creation_method SHELXL-97
_cell_angle_alpha 101.726(2)
_cell_angle_beta 92.286(2)
_cell_angle_gamma 92.437(2)
_cell_formula_units_Z 2
_cell_length_a 8.2621(10)
_cell_length_b 8.3419(10)
_cell_length_c 19.247(2)
_cell_measurement_reflns_used 3855
_cell_measurement_temperature 291(2)
_cell_measurement_theta_max 28.26
_cell_measurement_theta_min 2.51
_cell_volume 1296.1(3)
_computing_cell_refinement SMART
_computing_data_collection 'SMART (Bruker, 2000)'
_computing_data_reduction 'SAINT (Bruker, 2000)'
_computing_molecular_graphics SHELXTL
_computing_structure_refinement SHELXTL
_computing_structure_solution 'SHELXTL (Bruker, 2000)'
_diffrn_ambient_temperature 291(2)
_diffrn_measured_fraction_theta_full 0.981
_diffrn_measured_fraction_theta_max 0.981
_diffrn_measurement_device_type 'Bruker Smart Apex CCD area detector'
_diffrn_measurement_method 'phi and omega scans'
_diffrn_radiation_monochromator graphite
_diffrn_radiation_source 'sealed tube'
_diffrn_radiation_type MoK\a
_diffrn_radiation_wavelength 0.71073
_diffrn_reflns_av_R_equivalents 0.0618
_diffrn_reflns_av_sigmaI/netI 0.0568
_diffrn_reflns_limit_h_max 9
_diffrn_reflns_limit_h_min -10
_diffrn_reflns_limit_k_max 10
_diffrn_reflns_limit_k_min -9
_diffrn_reflns_limit_l_max 23
_diffrn_reflns_limit_l_min -19
_diffrn_reflns_number 7109
_diffrn_reflns_theta_full 26.00
_diffrn_reflns_theta_max 26.00
_diffrn_reflns_theta_min 2.16
_exptl_absorpt_coefficient_mu 1.721
_exptl_absorpt_correction_T_max 0.71
_exptl_absorpt_correction_T_min 0.65
_exptl_absorpt_correction_type multi-scan
_exptl_absorpt_process_details 'SADABA, (Bruker, 2000)'
_exptl_crystal_colour red
_exptl_crystal_density_diffrn 1.999
_exptl_crystal_density_method 'not measured'
_exptl_crystal_description block
_exptl_crystal_F_000 770
_exptl_crystal_size_max 0.27
_exptl_crystal_size_mid 0.23
_exptl_crystal_size_min 0.20
_refine_diff_density_max 0.975
_refine_diff_density_min -1.519
_refine_diff_density_rms 0.148
_refine_ls_extinction_method none
_refine_ls_goodness_of_fit_ref 0.986
_refine_ls_hydrogen_treatment constr
_refine_ls_matrix_type full
_refine_ls_number_parameters 373
_refine_ls_number_reflns 4994
_refine_ls_number_restraints 0
_refine_ls_restrained_S_all 0.986
_refine_ls_R_factor_all 0.0428
_refine_ls_R_factor_gt 0.0361
_refine_ls_shift/su_max 0.002
_refine_ls_shift/su_mean 0.000
_refine_ls_structure_factor_coef Fsqd
_refine_ls_weighting_details 'calc w=1/[\s^2^(Fo^2^)+(0.0474P)^2^+0.0000P] where P=(Fo^2^+2Fc^2^)/3'
_refine_ls_weighting_scheme calc
_refine_ls_wR_factor_gt 0.0867
_refine_ls_wR_factor_ref 0.0894
_reflns_number_gt 4187
_reflns_number_total 4994
_reflns_threshold_expression >2sigma(I)
_cod_data_source_file b815555k.txt
_cod_data_source_block 1
_cod_depositor_comments
;
The following automatic conversions were performed:
'_symmetry_cell_setting' value 'Triclinic' changed to 'triclinic'
according to '/home/saulius/struct/CIF-dictionaries/cif_core.dic'
dictionary named 'cif_core.dic' version 2.4.1 from 2010-06-29.

Automatic conversion script
Id: cif_fix_enum 1527 2010-12-29 10:47:43Z saulius 
;
_cod_original_sg_symbol_H-M P-1
_cod_database_code 7200421

loop_
_symmetry_equiv_pos_as_xyz
'x, y, z'
'-x, -y, -z'

loop_
_atom_site_label
_atom_site_type_symbol
_atom_site_fract_x
_atom_site_fract_y
_atom_site_fract_z
_atom_site_U_iso_or_equiv
_atom_site_adp_type
_atom_site_occupancy
_atom_site_symmetry_multiplicity
_atom_site_calc_flag
_atom_site_refinement_flags
_atom_site_disorder_assembly
_atom_site_disorder_group
C1 C 0.5866(4) 0.5576(5) 0.1913(2) 0.0254(8) Uani 1 1 d . . .
C2 C 0.6563(5) 0.6308(5) 0.2613(2) 0.0260(8) Uani 1 1 d . . .
C3 C 0.8203(5) 0.6120(5) 0.2343(2) 0.0283(9) Uani 1 1 d . . .
C4 C 0.7477(5) 0.5424(5) 0.1628(2) 0.0296(9) Uani 1 1 d . . .
C5 C 0.2461(4) 0.9823(5) 0.2297(2) 0.0257(8) Uani 1 1 d . . .
C6 C 0.1610(5) 1.0152(5) 0.1660(2) 0.0274(9) Uani 1 1 d . . .
C7 C 0.1727(5) 1.1908(5) 0.1983(2) 0.0260(8) Uani 1 1 d . . .
C8 C 0.2585(5) 1.1584(5) 0.2614(2) 0.0276(9) Uani 1 1 d . . .
C9 C 0.3852(4) 0.4440(4) 0.49500(19) 0.0220(8) Uani 1 1 d . . .
C10 C 0.4510(4) 0.6102(4) 0.4957(2) 0.0219(8) Uani 1 1 d . . .
C11 C 0.0469(5) 0.8320(5) 0.6170(2) 0.0348(10) Uani 1 1 d . . .
H11 H -0.0296 0.8665 0.5871 0.042 Uiso 1 1 calc R . .
C12 C 0.1024(5) 0.9398(5) 0.6784(2) 0.0337(10) Uani 1 1 d . . .
H12 H 0.0616 1.0436 0.6897 0.040 Uiso 1 1 calc R . .
C13 C 0.2196(5) 0.8934(5) 0.7235(2) 0.0296(9) Uani 1 1 d . . .
C14 C 0.2747(6) 0.7372(5) 0.7025(2) 0.0380(10) Uani 1 1 d . . .
H14 H 0.3547 0.7007 0.7300 0.046 Uiso 1 1 calc R . .
C15 C 0.2120(5) 0.6363(5) 0.6413(2) 0.0356(10) Uani 1 1 d . . .
H15 H 0.2505 0.5316 0.6288 0.043 Uiso 1 1 calc R . .
C16 C 0.2790(6) 1.0082(6) 0.7902(2) 0.0404(11) Uani 1 1 d . . .
H16A H 0.1963 1.0860 0.8042 0.048 Uiso 1 1 calc R . .
H16B H 0.3744 1.0697 0.7801 0.048 Uiso 1 1 calc R . .
C17 C 0.3209(6) 0.9315(5) 0.8519(2) 0.0420(11) Uani 1 1 d . . .
H17A H 0.4151 0.8667 0.8418 0.050 Uiso 1 1 calc R . .
H17B H 0.2312 0.8590 0.8593 0.050 Uiso 1 1 calc R . .
C18 C 0.3567(6) 1.0634(6) 0.9186(2) 0.0369(10) Uani 1 1 d . . .
C19 C 0.5026(6) 1.1498(6) 0.9326(3) 0.0465(12) Uani 1 1 d . . .
H19 H 0.5849 1.1259 0.9011 0.056 Uiso 1 1 calc R . .
C20 C 0.5298(6) 1.2707(7) 0.9921(3) 0.0508(13) Uani 1 1 d . . .
H20 H 0.6303 1.3274 1.0015 0.061 Uiso 1 1 calc R . .
C21 C 0.2667(6) 1.2282(7) 1.0240(3) 0.0507(13) Uani 1 1 d . . .
H21 H 0.1852 1.2580 1.0554 0.061 Uiso 1 1 calc R . .
C22 C 0.2366(6) 1.1044(6) 0.9659(2) 0.0463(12) Uani 1 1 d . . .
H22 H 0.1357 1.0481 0.9583 0.056 Uiso 1 1 calc R . .
Cd1 Cd 0.20042(3) 0.58677(3) 0.213477(14) 0.02339(10) Uani 1 1 d . . .
Cd2 Cd 0.0000 0.5000 0.5000 0.02482(11) Uani 1 2 d S . .
Cd3 Cd 0.5000 1.0000 0.5000 0.02503(11) Uani 1 2 d S . .
N1 N 0.0985(4) 0.6805(4) 0.59860(17) 0.0293(8) Uani 1 1 d . . .
N2 N 0.4113(5) 1.3061(5) 1.03606(19) 0.0457(10) Uani 1 1 d . . .
H2 H 0.4317 1.3923 1.0696 0.055 Uiso 1 1 d R . .
O1 O 0.4453(3) 0.5188(4) 0.16326(15) 0.0362(7) Uani 1 1 d . . .
O2 O 0.6029(3) 0.6868(4) 0.32095(14) 0.0343(7) Uani 1 1 d . . .
O3 O 0.9582(3) 0.6460(4) 0.26271(15) 0.0348(7) Uani 1 1 d . . .
O4 O 0.7967(3) 0.4917(4) 0.10227(15) 0.0434(8) Uani 1 1 d . . .
O5 O 0.2900(4) 0.8551(3) 0.24996(16) 0.0358(7) Uani 1 1 d . . .
O6 O 0.1051(4) 0.9307(4) 0.10906(15) 0.0395(7) Uani 1 1 d . . .
O7 O 0.1231(3) 1.3154(3) 0.17825(15) 0.0333(7) Uani 1 1 d . . .
O8 O 0.3176(4) 1.2423(3) 0.31827(15) 0.0397(7) Uani 1 1 d . . .
O9 O 0.2458(3) 0.3752(3) 0.48930(14) 0.0253(6) Uani 1 1 d . . .
O10 O 0.3880(3) 0.7411(3) 0.49018(15) 0.0291(6) Uani 1 1 d . . .
O11 O 0.1102(3) 0.6038(4) 0.10232(15) 0.0324(6) Uani 1 1 d . . .
H11B H 0.0167 0.5557 0.0931 0.039 Uiso 1 1 d R . .
H11A H 0.1053 0.7041 0.0998 0.049 Uiso 1 1 d R . .
O12 O 0.2960(3) 0.5633(3) 0.32260(14) 0.0311(6) Uani 1 1 d . . .
H12B H 0.3883 0.6138 0.3319 0.037 Uiso 1 1 d R . .
H12A H 0.3043 0.4625 0.3235 0.047 Uiso 1 1 d R . .
O13 O 0.3739(5) 1.0070(4) 0.39391(17) 0.0586(11) Uani 1 1 d . . .
H13B H 0.4211 0.9456 0.3609 0.070 Uiso 1 1 d R . .
H13A H 0.3781 1.1049 0.3875 0.088 Uiso 1 1 d R . .
O14 O 0.7219(3) 0.8945(4) 0.44485(16) 0.0377(7) Uani 1 1 d . . .
H14B H 0.7739 0.8431 0.4717 0.045 Uiso 1 1 d R . .
H14A H 0.6920 0.8294 0.4061 0.056 Uiso 1 1 d R . .
O15 O 0.0637(4) 0.6990(4) 0.43256(17) 0.0417(7) Uani 1 1 d . . .
H15A H 0.0485 0.6570 0.3886 0.050 Uiso 1 1 d R . .
H15B H 0.1623 0.7328 0.4415 0.063 Uiso 1 1 d R . .

loop_
_atom_site_aniso_label
_atom_site_aniso_U_11
_atom_site_aniso_U_22
_atom_site_aniso_U_33
_atom_site_aniso_U_23
_atom_site_aniso_U_13
_atom_site_aniso_U_12
C1 0.0254(19) 0.021(2) 0.026(2) -0.0036(16) 0.0006(16) 0.0006(16)
C2 0.0257(19) 0.024(2) 0.026(2) 0.0001(16) -0.0012(16) 0.0002(16)
C3 0.032(2) 0.024(2) 0.026(2) -0.0028(16) -0.0002(17) 0.0021(17)
C4 0.029(2) 0.029(2) 0.028(2) -0.0008(17) 0.0009(17) 0.0009(17)
C5 0.029(2) 0.023(2) 0.024(2) 0.0052(16) -0.0038(16) 0.0001(16)
C6 0.029(2) 0.026(2) 0.027(2) 0.0058(17) -0.0007(17) 0.0009(17)
C7 0.031(2) 0.025(2) 0.023(2) 0.0059(16) 0.0004(16) 0.0022(16)
C8 0.034(2) 0.024(2) 0.024(2) 0.0043(17) 0.0018(17) 0.0016(17)
C9 0.0287(19) 0.0178(18) 0.0189(18) 0.0015(15) 0.0030(15) 0.0031(15)
C10 0.0247(19) 0.0190(19) 0.0209(18) 0.0018(15) -0.0004(15) 0.0011(15)
C11 0.037(2) 0.035(2) 0.029(2) -0.0006(19) -0.0094(18) 0.0097(19)
C12 0.043(2) 0.028(2) 0.026(2) -0.0054(17) -0.0015(19) 0.0053(19)
C13 0.043(2) 0.024(2) 0.020(2) -0.0002(16) 0.0031(18) -0.0069(18)
C14 0.050(3) 0.036(3) 0.024(2) -0.0005(19) -0.0123(19) 0.004(2)
C15 0.049(3) 0.028(2) 0.026(2) -0.0032(18) -0.0056(19) 0.010(2)
C16 0.054(3) 0.038(3) 0.024(2) -0.0025(19) -0.006(2) -0.003(2)
C17 0.066(3) 0.031(2) 0.024(2) -0.0050(18) -0.007(2) 0.004(2)
C18 0.051(3) 0.040(3) 0.017(2) -0.0002(18) -0.0056(19) 0.007(2)
C19 0.044(3) 0.052(3) 0.037(3) -0.009(2) 0.007(2) 0.000(2)
C20 0.041(3) 0.054(3) 0.051(3) -0.005(3) 0.000(2) -0.002(2)
C21 0.058(3) 0.064(4) 0.026(2) -0.003(2) 0.008(2) 0.013(3)
C22 0.044(3) 0.058(3) 0.032(3) -0.001(2) -0.006(2) -0.002(2)
Cd1 0.02585(16) 0.02126(16) 0.02159(16) 0.00072(11) 0.00032(11) 0.00318(11)
Cd2 0.0245(2) 0.0254(2) 0.0210(2) -0.00322(16) -0.00396(16) 0.00358(16)
Cd3 0.0343(2) 0.0181(2) 0.0218(2) 0.00318(16) -0.00335(17) 0.00060(16)
N1 0.0342(18) 0.0276(19) 0.0216(17) -0.0042(14) -0.0033(14) -0.0003(15)
N2 0.066(3) 0.042(2) 0.0210(19) -0.0098(17) -0.0109(19) 0.004(2)
O1 0.0237(14) 0.053(2) 0.0242(15) -0.0086(14) -0.0022(12) 0.0027(13)
O2 0.0298(15) 0.0442(18) 0.0234(15) -0.0064(13) -0.0004(12) 0.0042(13)
O3 0.0206(13) 0.0442(18) 0.0324(16) -0.0085(14) -0.0014(12) 0.0015(13)
O4 0.0313(16) 0.065(2) 0.0255(16) -0.0105(15) 0.0044(13) -0.0046(15)
O5 0.0473(17) 0.0227(15) 0.0354(17) 0.0052(13) -0.0143(14) -0.0004(13)
O6 0.0570(19) 0.0280(16) 0.0281(16) -0.0032(13) -0.0156(14) 0.0002(14)
O7 0.0477(17) 0.0229(15) 0.0282(15) 0.0057(12) -0.0107(13) 0.0005(13)
O8 0.066(2) 0.0248(15) 0.0252(16) 0.0013(13) -0.0157(14) -0.0016(14)
O9 0.0203(13) 0.0206(14) 0.0352(16) 0.0068(12) -0.0004(11) -0.0014(11)
O10 0.0258(14) 0.0192(14) 0.0429(17) 0.0077(12) -0.0010(12) 0.0034(11)
O11 0.0349(15) 0.0313(16) 0.0299(16) 0.0055(13) -0.0051(12) -0.0010(13)
O12 0.0371(15) 0.0288(16) 0.0255(15) 0.0029(12) -0.0068(12) 0.0001(12)
O13 0.115(3) 0.0315(18) 0.0265(17) 0.0028(14) -0.0240(19) 0.0140(19)
O14 0.0379(16) 0.0343(17) 0.0402(18) 0.0055(14) 0.0020(14) 0.0067(13)
O15 0.0401(17) 0.0465(19) 0.0384(18) 0.0086(15) 0.0064(14) -0.0015(15)

loop_
_atom_type_symbol
_atom_type_description
_atom_type_scat_dispersion_real
_atom_type_scat_dispersion_imag
_atom_type_scat_source
C C 0.0033 0.0016 'International Tables Vol C Tables 4.2.6.8 and 6.1.1.4'
H H 0.0000 0.0000 'International Tables Vol C Tables 4.2.6.8 and 6.1.1.4'
O O 0.0106 0.0060 'International Tables Vol C Tables 4.2.6.8 and 6.1.1.4'
Cd Cd -0.8075 1.2024 'International Tables Vol C Tables 4.2.6.8 and 6.1.1.4'
N N 0.0061 0.0033 'International Tables Vol C Tables 4.2.6.8 and 6.1.1.4'

loop_
_geom_angle_atom_site_label_1
_geom_angle_atom_site_label_2
_geom_angle_atom_site_label_3
_geom_angle
_geom_angle_site_symmetry_1
_geom_angle_site_symmetry_3
_geom_angle_publ_flag
O1 C1 C2 136.4(4) . . ?
O1 C1 C4 132.6(4) . . ?
C2 C1 C4 91.0(3) . . ?
O2 C2 C1 136.0(4) . . ?
O2 C2 C3 134.0(4) . . ?
C1 C2 C3 90.0(3) . . ?
O3 C3 C2 133.1(4) . . ?
O3 C3 C4 137.4(4) . . ?
C2 C3 C4 89.5(3) . . ?
O4 C4 C1 133.4(4) . . ?
O4 C4 C3 137.1(4) . . ?
C1 C4 C3 89.5(3) . . ?
O5 C5 C6 135.2(4) . . ?
O5 C5 C8 134.2(4) . . ?
C6 C5 C8 90.6(3) . . ?
O6 C6 C5 135.3(4) . . ?
O6 C6 C7 135.5(4) . . ?
C5 C6 C7 89.1(3) . . ?
O7 C7 C8 136.0(4) . . ?
O7 C7 C6 133.1(4) . . ?
C8 C7 C6 90.9(3) . . ?
O8 C8 C7 136.0(4) . . ?
O8 C8 C5 134.7(4) . . ?
C7 C8 C5 89.4(3) . . ?
O9 C9 C10 134.4(3) . 2_666 ?
O9 C9 C10 135.3(3) . . ?
C10 C9 C10 90.3(3) 2_666 . ?
O10 C10 C9 136.7(4) . 2_666 ?
O10 C10 C9 133.6(3) . . ?
C9 C10 C9 89.7(3) 2_666 . ?
N1 C11 C12 122.7(4) . . ?
N1 C11 H11 118.7 . . ?
C12 C11 H11 118.7 . . ?
C11 C12 C13 120.1(4) . . ?
C11 C12 H12 119.9 . . ?
C13 C12 H12 119.9 . . ?
C14 C13 C12 116.2(4) . . ?
C14 C13 C16 123.3(4) . . ?
C12 C13 C16 120.5(4) . . ?
C15 C14 C13 120.3(4) . . ?
C15 C14 H14 119.9 . . ?
C13 C14 H14 119.9 . . ?
N1 C15 C14 123.3(4) . . ?
N1 C15 H15 118.3 . . ?
C14 C15 H15 118.3 . . ?
C13 C16 C17 116.0(4) . . ?
C13 C16 H16A 108.3 . . ?
C17 C16 H16A 108.3 . . ?
C13 C16 H16B 108.3 . . ?
C17 C16 H16B 108.3 . . ?
H16A C16 H16B 107.4 . . ?
C16 C17 C18 110.2(4) . . ?
C16 C17 H17A 109.6 . . ?
C18 C17 H17A 109.6 . . ?
C16 C17 H17B 109.6 . . ?
C18 C17 H17B 109.6 . . ?
H17A C17 H17B 108.1 . . ?
C19 C18 C22 117.7(4) . . ?
C19 C18 C17 122.5(4) . . ?
C22 C18 C17 119.7(4) . . ?
C18 C19 C20 121.2(4) . . ?
C18 C19 H19 119.4 . . ?
C20 C19 H19 119.4 . . ?
N2 C20 C19 119.1(5) . . ?
N2 C20 H20 120.4 . . ?
C19 C20 H20 120.4 . . ?
N2 C21 C22 120.4(5) . . ?
N2 C21 H21 119.8 . . ?
C22 C21 H21 119.8 . . ?
C21 C22 C18 119.6(5) . . ?
C21 C22 H22 120.2 . . ?
C18 C22 H22 120.2 . . ?
O12 Cd1 O11 178.09(10) . . ?
O12 Cd1 O3 87.29(10) . 1_455 ?
O11 Cd1 O3 94.35(10) . 1_455 ?
O12 Cd1 O7 94.46(10) . 1_545 ?
O11 Cd1 O7 84.49(10) . 1_545 ?
O3 Cd1 O7 92.08(10) 1_455 1_545 ?
O12 Cd1 O5 84.00(10) . . ?
O11 Cd1 O5 96.99(10) . . ?
O3 Cd1 O5 90.08(11) 1_455 . ?
O7 Cd1 O5 177.28(10) 1_545 . ?
O12 Cd1 O1 92.41(10) . . ?
O11 Cd1 O1 85.93(10) . . ?
O3 Cd1 O1 178.41(11) 1_455 . ?
O7 Cd1 O1 86.39(11) 1_545 . ?
O5 Cd1 O1 91.44(11) . . ?
N1 Cd2 N1 180.000(1) 2_566 . ?
N1 Cd2 O9 89.12(11) 2_566 . ?
N1 Cd2 O9 90.88(11) . . ?
N1 Cd2 O9 90.88(11) 2_566 2_566 ?
N1 Cd2 O9 89.12(11) . 2_566 ?
O9 Cd2 O9 180.000(1) . 2_566 ?
N1 Cd2 O15 88.58(12) 2_566 2_566 ?
N1 Cd2 O15 91.42(12) . 2_566 ?
O9 Cd2 O15 83.64(9) . 2_566 ?
O9 Cd2 O15 96.36(9) 2_566 2_566 ?
N1 Cd2 O15 91.42(12) 2_566 . ?
N1 Cd2 O15 88.58(12) . . ?
O9 Cd2 O15 96.36(9) . . ?
O9 Cd2 O15 83.64(9) 2_566 . ?
O15 Cd2 O15 180.0 2_566 . ?
O13 Cd3 O13 180.000(1) . 2_676 ?
O13 Cd3 O14 90.95(13) . . ?
O13 Cd3 O14 89.05(13) 2_676 . ?
O13 Cd3 O14 89.05(13) . 2_676 ?
O13 Cd3 O14 90.95(13) 2_676 2_676 ?
O14 Cd3 O14 180.000(1) . 2_676 ?
O13 Cd3 O10 88.31(11) . . ?
O13 Cd3 O10 91.69(11) 2_676 . ?
O14 Cd3 O10 89.84(10) . . ?
O14 Cd3 O10 90.16(10) 2_676 . ?
O13 Cd3 O10 91.69(11) . 2_676 ?
O13 Cd3 O10 88.31(11) 2_676 2_676 ?
O14 Cd3 O10 90.16(10) . 2_676 ?
O14 Cd3 O10 89.84(10) 2_676 2_676 ?
O10 Cd3 O10 180.000(1) . 2_676 ?
C11 N1 C15 117.3(3) . . ?
C11 N1 Cd2 122.7(3) . . ?
C15 N1 Cd2 120.0(3) . . ?
C21 N2 C20 121.9(4) . . ?
C21 N2 H2 122.9 . . ?
C20 N2 H2 114.6 . . ?
C1 O1 Cd1 127.4(2) . . ?
C3 O3 Cd1 127.8(3) . 1_655 ?
C5 O5 Cd1 130.6(3) . . ?
C7 O7 Cd1 131.3(3) . 1_565 ?
C9 O9 Cd2 127.4(2) . . ?
C10 O10 Cd3 131.0(2) . . ?
Cd1 O11 H11B 109.7 . . ?
Cd1 O11 H11A 109.3 . . ?
H11B O11 H11A 109.8 . . ?
Cd1 O12 H12B 109.7 . . ?
Cd1 O12 H12A 109.3 . . ?
H12B O12 H12A 109.8 . . ?
Cd3 O13 H13B 109.3 . . ?
Cd3 O13 H13A 109.4 . . ?
H13B O13 H13A 109.8 . . ?
Cd3 O14 H14B 109.5 . . ?
Cd3 O14 H14A 109.4 . . ?
H14B O14 H14A 109.8 . . ?
Cd2 O15 H15A 109.6 . . ?
Cd2 O15 H15B 109.4 . . ?
H15A O15 H15B 109.8 . . ?

loop_
_geom_bond_atom_site_label_1
_geom_bond_atom_site_label_2
_geom_bond_distance
_geom_bond_site_symmetry_2
_geom_bond_publ_flag
C1 O1 1.267(5) . ?
C1 C2 1.448(5) . ?
C1 C4 1.460(5) . ?
C2 O2 1.254(5) . ?
C2 C3 1.473(5) . ?
C3 O3 1.240(5) . ?
C3 C4 1.474(5) . ?
C4 O4 1.245(5) . ?
C5 O5 1.265(5) . ?
C5 C6 1.468(5) . ?
C5 C8 1.469(5) . ?
C6 O6 1.237(5) . ?
C6 C7 1.468(5) . ?
C7 O7 1.259(4) . ?
C7 C8 1.461(5) . ?
C8 O8 1.242(5) . ?
C9 O9 1.255(4) . ?
C9 C10 1.461(5) 2_666 ?
C9 C10 1.465(5) . ?
C10 O10 1.251(4) . ?
C10 C9 1.461(5) 2_666 ?
C11 N1 1.335(5) . ?
C11 C12 1.381(6) . ?
C11 H11 0.9300 . ?
C12 C13 1.394(6) . ?
C12 H12 0.9300 . ?
C13 C14 1.386(6) . ?
C13 C16 1.489(6) . ?
C14 C15 1.369(6) . ?
C14 H14 0.9300 . ?
C15 N1 1.335(5) . ?
C15 H15 0.9300 . ?
C16 C17 1.494(6) . ?
C16 H16A 0.9700 . ?
C16 H16B 0.9700 . ?
C17 C18 1.522(6) . ?
C17 H17A 0.9700 . ?
C17 H17B 0.9700 . ?
C18 C19 1.366(6) . ?
C18 C22 1.380(6) . ?
C19 C20 1.367(7) . ?
C19 H19 0.9300 . ?
C20 N2 1.324(6) . ?
C20 H20 0.9300 . ?
C21 N2 1.324(6) . ?
C21 C22 1.366(7) . ?
C21 H21 0.9300 . ?
C22 H22 0.9300 . ?
Cd1 O12 2.263(3) . ?
Cd1 O11 2.271(3) . ?
Cd1 O3 2.279(3) 1_455 ?
Cd1 O7 2.282(3) 1_545 ?
Cd1 O5 2.287(3) . ?
Cd1 O1 2.320(3) . ?
Cd2 N1 2.268(3) 2_566 ?
Cd2 N1 2.268(3) . ?
Cd2 O9 2.319(2) . ?
Cd2 O9 2.319(2) 2_566 ?
Cd2 O15 2.361(3) 2_566 ?
Cd2 O15 2.361(3) . ?
Cd3 O13 2.268(3) . ?
Cd3 O13 2.268(3) 2_676 ?
Cd3 O14 2.275(3) . ?
Cd3 O14 2.275(3) 2_676 ?
Cd3 O10 2.281(3) . ?
Cd3 O10 2.281(3) 2_676 ?
N2 H2 0.8688 . ?
O3 Cd1 2.279(3) 1_655 ?
O7 Cd1 2.282(3) 1_565 ?
O11 H11B 0.8500 . ?
O11 H11A 0.8500 . ?
O12 H12B 0.8500 . ?
O12 H12A 0.8501 . ?
O13 H13B 0.8500 . ?
O13 H13A 0.8500 . ?
O14 H14B 0.8501 . ?
O14 H14A 0.8500 . ?
O15 H15A 0.8499 . ?
O15 H15B 0.8501 . ?

loop_
_geom_hbond_atom_site_label_D
_geom_hbond_atom_site_label_H
_geom_hbond_atom_site_label_A
_geom_hbond_distance_DH
_geom_hbond_distance_HA
_geom_hbond_distance_DA
_geom_hbond_angle_DHA
_geom_hbond_site_symmetry_A
O11 H11A O6 0.85 1.86 2.705(4) 171.1 .
O12 H12B O2 0.85 1.88 2.700(4) 160.5 .
O13 H13B O5 0.85 2.32 2.847(4) 120.3 .
O13 H13A O8 0.85 1.99 2.715(4) 142.9 .
O14 H14A O2 0.85 1.92 2.765(4) 174.4 .
O15 H15A O12 0.85 2.52 2.996(4) 116.5 .
O15 H15B O10 0.85 2.05 2.838(4) 155.0 .
N2 H2 O1 0.87 1.89 2.712(5) 157.1 1_566
O11 H11B O4 0.85 1.90 2.716(4) 161.0 1_455
O12 H12A O8 0.85 1.83 2.676(4) 175.7 1_545
O14 H14B O9 0.85 2.11 2.814(4) 140.1 2_666
O15 H15A O3 0.85 2.49 3.286(4) 156.5 1_455
